data_7023494
loop_
_publ_author_name
'Liu, Heng'
'Jia, Xiangyu'
'Wang, Feng'
'Dai, Quanquan'
'Wang, Baolin'
'Bi, Jifu'
'Zhang, Chunyu'
'Zhao, Liping'
'Bai, Chenxi'
'Hu, Yanming'
'Zhang, Xuequan'

_publ_section_title
;
 Synthesis of bis(N-arylcarboximidoylchloride)pyridine cobalt(II)
 complexes and their catalytic behavior for 1,3-butadiene polymerization.
;
_journal_issue 37
_journal_name_full 'Dalton transactions (Cambridge, England : 2003)'
_journal_page_first 13723
_journal_page_last 13732
_journal_paper_doi 10.1039/c3dt51403j
_journal_volume 42
_journal_year 2013
_chemical_formula_sum 'C26.17 H27.33 Cl6.33 Co N3'
_chemical_formula_weight 667.29
_chemical_name_systematic
; 
 ? 
;
_space_group_IT_number 161
_symmetry_cell_setting trigonal
_symmetry_space_group_name_Hall 'R 3 -2"c'
_symmetry_space_group_name_H-M 'R 3 c :H'
_atom_sites_solution_hydrogens geom
_atom_sites_solution_primary direct
_atom_sites_solution_secondary difmap
_audit_creation_method SHELXL-97
_cell_angle_alpha 90.00
_cell_angle_beta 90.00
_cell_angle_gamma 120.00
_cell_formula_units_Z 18
_cell_length_a 24.8916(7)
_cell_length_b 24.8916(7)
_cell_length_c 25.6814(11)
_cell_measurement_reflns_used 4918
_cell_measurement_temperature 185(2)
_cell_measurement_theta_max 22.49
_cell_measurement_theta_min 2.47
_cell_volume 13780.2(8)
_computing_cell_refinement 'Bruker SMART'
_computing_data_collection 'Bruker SMART'
_computing_data_reduction 'Bruker SAINT'
_computing_molecular_graphics 'Bruker SHELXTL'
_computing_publication_material 'Bruker SHELXTL'
_computing_structure_refinement 'SHELXL-97 (Sheldrick, 1997)'
_computing_structure_solution 'SHELXS-97 (Sheldrick, 1990)'
_diffrn_ambient_temperature 185(2)
_diffrn_measured_fraction_theta_full 0.998
_diffrn_measured_fraction_theta_max 0.998
_diffrn_measurement_device_type 'Bruker APEX CCD area detector'
_diffrn_measurement_method 'phi and omega scans'
_diffrn_radiation_monochromator graphite
_diffrn_radiation_source 'fine-focus sealed tube'
_diffrn_radiation_type MoK\a
_diffrn_radiation_wavelength 0.71073
_diffrn_reflns_av_R_equivalents 0.0448
_diffrn_reflns_av_sigmaI/netI 0.0412
_diffrn_reflns_limit_h_max 30
_diffrn_reflns_limit_h_min -30
_diffrn_reflns_limit_k_max 25
_diffrn_reflns_limit_k_min -30
_diffrn_reflns_limit_l_max 23
_diffrn_reflns_limit_l_min -31
_diffrn_reflns_number 23065
_diffrn_reflns_theta_full 26.05
_diffrn_reflns_theta_max 26.05
_diffrn_reflns_theta_min 1.64
_exptl_absorpt_coefficient_mu 1.134
_exptl_absorpt_correction_T_max 0.9048
_exptl_absorpt_correction_T_min 0.7419
_exptl_absorpt_correction_type multi-scan
_exptl_absorpt_process_details SADABS
_exptl_crystal_colour green
_exptl_crystal_density_diffrn 1.447
_exptl_crystal_density_method 'not measured'
_exptl_crystal_description needle
_exptl_crystal_F_000 6120
_exptl_crystal_size_max 0.28
_exptl_crystal_size_mid 0.16
_exptl_crystal_size_min 0.09
_refine_diff_density_max 1.628
_refine_diff_density_min -0.487
_refine_diff_density_rms 0.107
_refine_ls_abs_structure_details 'Flack H D (1983), Acta Cryst. A39, 876-881'
_refine_ls_abs_structure_Flack 0.03(3)
_refine_ls_extinction_method none
_refine_ls_goodness_of_fit_ref 1.081
_refine_ls_hydrogen_treatment constr
_refine_ls_matrix_type full
_refine_ls_number_parameters 343
_refine_ls_number_reflns 4852
_refine_ls_number_restraints 4
_refine_ls_restrained_S_all 1.085
_refine_ls_R_factor_all 0.0684
_refine_ls_R_factor_gt 0.0567
_refine_ls_shift/su_max 0.003
_refine_ls_shift/su_mean 0.000
_refine_ls_structure_factor_coef Fsqd
_refine_ls_weighting_details 'calc w=1/[\s^2^(Fo^2^)+(0.1032P)^2^+6.3433P] where P=(Fo^2^+2Fc^2^)/3'
_refine_ls_weighting_scheme calc
_refine_ls_wR_factor_gt 0.1455
_refine_ls_wR_factor_ref 0.1550
_reflns_number_gt 4161
_reflns_number_total 4852
_reflns_threshold_expression >2sigma(I)
_cod_data_source_file c3dt51403j.txt
_cod_data_source_block v201
_cod_depositor_comments
;
The following automatic conversions were performed:

'_symmetry_cell_setting' value 'Trigonal' changed to 'trigonal'
according to /home/saulius/struct/CIF-dictionaries/cif_core.dic
dictionary named 'cif_core.dic' version 2.4.2 from 2011-04-26.

Automatic conversion script
Id: cif_fix_values 1891 2012-01-12 08:04:46Z andrius 
;
_cod_original_sg_symbol_H-M R3c
_cod_database_code 7023494

loop_
_symmetry_equiv_pos_as_xyz
'x, y, z'
'-y, x-y, z'
'-x+y, -x, z'
'-y, -x, z+1/2'
'-x+y, y, z+1/2'
'x, x-y, z+1/2'
'x+2/3, y+1/3, z+1/3'
'-y+2/3, x-y+1/3, z+1/3'
'-x+y+2/3, -x+1/3, z+1/3'
'-y+2/3, -x+1/3, z+5/6'
'-x+y+2/3, y+1/3, z+5/6'
'x+2/3, x-y+1/3, z+5/6'
'x+1/3, y+2/3, z+2/3'
'-y+1/3, x-y+2/3, z+2/3'
'-x+y+1/3, -x+2/3, z+2/3'
'-y+1/3, -x+2/3, z+7/6'
'-x+y+1/3, y+2/3, z+7/6'
'x+1/3, x-y+2/3, z+7/6'

loop_
_atom_site_label
_atom_site_type_symbol
_atom_site_fract_x
_atom_site_fract_y
_atom_site_fract_z
_atom_site_U_iso_or_equiv
_atom_site_adp_type
_atom_site_occupancy
_atom_site_symmetry_multiplicity
_atom_site_calc_flag
_atom_site_refinement_flags
Co1 Co 0.74963(3) 0.00130(4) 0.95136(3) 0.0305(2) Uani 1 1 d .
Cl1 Cl 0.67760(9) -0.20529(7) 1.00026(7) 0.0482(4) Uani 1 1 d .
Cl2 Cl 0.69052(11) 0.10053(8) 1.08006(8) 0.0575(5) Uani 1 1 d .
Cl3 Cl 0.68598(7) -0.00855(7) 0.88546(6) 0.0397(4) Uani 1 1 d .
Cl4 Cl 0.85276(7) 0.05376(7) 0.94509(8) 0.0461(4) Uani 1 1 d .
N1 N 0.7337(2) -0.0982(2) 0.94965(18) 0.0302(10) Uani 1 1 d .
N2 N 0.7420(2) 0.0820(2) 0.99654(18) 0.0265(9) Uani 1 1 d .
N3 N 0.6984(2) -0.0390(2) 1.01618(18) 0.0270(9) Uani 1 1 d .
C1 C 0.6768(3) -0.1001(2) 1.0248(2) 0.0289(11) Uani 1 1 d .
C2 C 0.6344(3) -0.1327(3) 1.0644(2) 0.0345(13) Uani 1 1 d .
H2 H 0.6189 -0.1759 1.0692 0.041 Uiso 1 1 calc R
C3 C 0.6155(3) -0.1002(3) 1.0966(3) 0.0367(13) Uani 1 1 d .
H3 H 0.5864 -0.1213 1.1237 0.044 Uiso 1 1 calc R
C4 C 0.6390(3) -0.0374(3) 1.0893(2) 0.0343(13) Uani 1 1 d .
H4 H 0.6272 -0.0147 1.1117 0.041 Uiso 1 1 calc R
C5 C 0.6806(3) -0.0077(3) 1.0481(2) 0.0290(11) Uani 1 1 d .
C6 C 0.7004(3) -0.1286(3) 0.9873(2) 0.0305(12) Uani 1 1 d .
C7 C 0.7544(3) -0.1269(2) 0.9115(2) 0.0306(12) Uani 1 1 d .
C8 C 0.7132(3) -0.1601(3) 0.8701(2) 0.0343(13) Uani 1 1 d .
C9 C 0.7354(3) -0.1836(3) 0.8312(2) 0.0385(14) Uani 1 1 d .
H9 H 0.7091 -0.2051 0.8026 0.046 Uiso 1 1 calc R
C10 C 0.7945(3) -0.1763(3) 0.8331(2) 0.0355(13) Uani 1 1 d .
C11 C 0.8305(3) -0.1454(3) 0.8753(3) 0.0389(14) Uani 1 1 d .
H11 H 0.8705 -0.1411 0.8774 0.047 Uiso 1 1 calc R
C12 C 0.8129(3) -0.1202(3) 0.9150(2) 0.0334(12) Uani 1 1 d .
C13 C 0.6482(3) -0.1712(3) 0.8676(3) 0.0414(14) Uani 1 1 d .
H13A H 0.6278 -0.1951 0.8362 0.062 Uiso 1 1 calc R
H13B H 0.6493 -0.1314 0.8664 0.062 Uiso 1 1 calc R
H13C H 0.6251 -0.1945 0.8984 0.062 Uiso 1 1 calc R
C14 C 0.8168(4) -0.2007(3) 0.7906(3) 0.0486(16) Uani 1 1 d .
H14A H 0.8455 -0.1664 0.7682 0.073 Uiso 1 1 calc R
H14B H 0.7814 -0.2309 0.7700 0.073 Uiso 1 1 calc R
H14C H 0.8383 -0.2210 0.8056 0.073 Uiso 1 1 calc R
C15 C 0.8546(3) -0.0885(3) 0.9600(3) 0.0483(17) Uani 1 1 d .
H15A H 0.8568 -0.0486 0.9662 0.072 Uiso 1 1 calc R
H15B H 0.8962 -0.0815 0.9524 0.072 Uiso 1 1 calc R
H15C H 0.8383 -0.1145 0.9911 0.072 Uiso 1 1 calc R
C16 C 0.7080(2) 0.0579(3) 1.0364(2) 0.0304(12) Uani 1 1 d .
C17 C 0.7700(2) 0.1464(3) 0.9873(2) 0.0296(11) Uani 1 1 d .
C18 C 0.8271(3) 0.1871(3) 1.0120(2) 0.0352(13) Uani 1 1 d .
C19 C 0.8542(3) 0.2501(3) 1.0020(3) 0.0384(14) Uani 1 1 d .
H19 H 0.8923 0.2777 1.0186 0.046 Uiso 1 1 calc R
C20 C 0.8282(3) 0.2740(3) 0.9690(3) 0.0459(16) Uani 1 1 d .
C21 C 0.7711(3) 0.2340(3) 0.9468(3) 0.0425(15) Uani 1 1 d .
H21 H 0.7521 0.2508 0.9252 0.051 Uiso 1 1 calc R
C22 C 0.7401(3) 0.1697(3) 0.9550(2) 0.0350(13) Uani 1 1 d .
C23 C 0.8570(3) 0.1611(3) 1.0468(3) 0.0468(16) Uani 1 1 d .
H23A H 0.8941 0.1952 1.0629 0.070 Uiso 1 1 calc R
H23B H 0.8688 0.1355 1.0261 0.070 Uiso 1 1 calc R
H23C H 0.8277 0.1356 1.0740 0.070 Uiso 1 1 calc R
C24 C 0.8615(4) 0.3443(3) 0.9589(4) 0.063(2) Uani 1 1 d .
H24A H 0.8459 0.3638 0.9831 0.094 Uiso 1 1 calc R
H24B H 0.8536 0.3520 0.9230 0.094 Uiso 1 1 calc R
H24C H 0.9062 0.3620 0.9640 0.094 Uiso 1 1 calc R
C25 C 0.6773(3) 0.1282(3) 0.9327(3) 0.0400(14) Uani 1 1 d .
H25A H 0.6468 0.1107 0.9610 0.060 Uiso 1 1 calc R
H25B H 0.6777 0.0944 0.9134 0.060 Uiso 1 1 calc R
H25C H 0.6661 0.1520 0.9092 0.060 Uiso 1 1 calc R
Cl5 Cl 0.86963(16) 0.00380(17) 0.81499(15) 0.1124(11) Uani 1 1 d D
Cl6 Cl 0.91284(18) 0.02299(17) 0.71006(18) 0.1280(13) Uani 1 1 d D
C26 C 0.8798(6) -0.0306(5) 0.7596(4) 0.120(5) Uani 1 1 d D
H26A H 0.9068 -0.0481 0.7681 0.144 Uiso 1 1 calc R
H26B H 0.8391 -0.0651 0.7480 0.144 Uiso 1 1 calc R
Cl7 Cl 0.7424(4) 0.3673(3) 0.8961(3) 0.081(2) Uani 0.33 1 d PD
C27 C 0.6667 0.3333 0.9249(11) 0.131(18) Uani 0.50 3 d SPD

loop_
_atom_site_aniso_label
_atom_site_aniso_U_11
_atom_site_aniso_U_22
_atom_site_aniso_U_33
_atom_site_aniso_U_23
_atom_site_aniso_U_13
_atom_site_aniso_U_12
Co1 0.0320(4) 0.0323(4) 0.0248(4) 0.0041(3) 0.0027(3) 0.0144(3)
Cl1 0.0810(12) 0.0270(7) 0.0386(9) 0.0066(6) 0.0161(8) 0.0285(8)
Cl2 0.0858(13) 0.0435(9) 0.0528(11) 0.0014(8) 0.0295(10) 0.0394(9)
Cl3 0.0479(8) 0.0335(7) 0.0330(8) 0.0004(6) -0.0103(6) 0.0168(6)
Cl4 0.0340(8) 0.0351(8) 0.0690(11) 0.0096(7) 0.0107(7) 0.0172(6)
N1 0.041(3) 0.030(2) 0.022(2) -0.0030(18) -0.001(2) 0.020(2)
N2 0.023(2) 0.029(2) 0.029(2) -0.0049(19) -0.0066(18) 0.0145(19)
N3 0.026(2) 0.027(2) 0.026(2) -0.0020(18) 0.0003(18) 0.0122(19)
C1 0.029(3) 0.027(3) 0.028(3) 0.003(2) -0.002(2) 0.012(2)
C2 0.036(3) 0.036(3) 0.028(3) 0.004(2) -0.001(2) 0.015(3)
C3 0.033(3) 0.041(3) 0.035(3) 0.007(3) 0.008(2) 0.018(3)
C4 0.036(3) 0.041(3) 0.028(3) 0.002(3) 0.006(2) 0.021(3)
C5 0.030(3) 0.034(3) 0.027(3) -0.005(2) -0.003(2) 0.019(2)
C6 0.035(3) 0.026(3) 0.030(3) -0.002(2) -0.007(2) 0.015(2)
C7 0.047(3) 0.022(3) 0.025(3) 0.005(2) 0.007(2) 0.019(3)
C8 0.045(3) 0.033(3) 0.023(3) 0.000(2) 0.001(2) 0.018(3)
C9 0.056(4) 0.034(3) 0.024(3) -0.004(2) -0.003(3) 0.022(3)
C10 0.045(4) 0.037(3) 0.029(3) 0.003(2) 0.005(3) 0.024(3)
C11 0.041(3) 0.038(3) 0.045(4) 0.006(3) 0.006(3) 0.025(3)
C12 0.046(3) 0.026(3) 0.030(3) 0.007(2) -0.002(3) 0.020(3)
C13 0.046(3) 0.042(3) 0.037(4) -0.008(3) -0.008(3) 0.022(3)
C14 0.060(4) 0.058(4) 0.039(4) -0.004(3) 0.007(3) 0.038(4)
C15 0.055(4) 0.045(4) 0.050(4) -0.010(3) -0.016(3) 0.028(3)
C16 0.031(3) 0.035(3) 0.030(3) -0.008(2) -0.003(2) 0.020(2)
C17 0.028(3) 0.032(3) 0.027(3) -0.004(2) 0.000(2) 0.013(2)
C18 0.031(3) 0.037(3) 0.034(3) -0.011(2) 0.001(2) 0.015(3)
C19 0.032(3) 0.035(3) 0.041(4) -0.017(3) 0.003(3) 0.011(3)
C20 0.043(4) 0.031(3) 0.052(4) -0.012(3) 0.012(3) 0.010(3)
C21 0.054(4) 0.038(3) 0.039(4) 0.001(3) -0.003(3) 0.025(3)
C22 0.041(3) 0.032(3) 0.034(3) -0.002(2) -0.002(2) 0.019(3)
C23 0.042(4) 0.056(4) 0.045(4) -0.013(3) -0.014(3) 0.026(3)
C24 0.072(5) 0.022(3) 0.078(6) -0.005(3) 0.012(4) 0.010(3)
C25 0.037(3) 0.037(3) 0.045(4) 0.001(3) -0.007(3) 0.018(3)
Cl5 0.114(2) 0.103(2) 0.109(3) 0.0140(18) -0.0186(19) 0.0452(19)
Cl6 0.113(3) 0.108(3) 0.141(3) -0.012(2) -0.005(2) 0.039(2)
C26 0.110(9) 0.122(10) 0.171(16) 0.025(10) 0.033(9) 0.090(9)
Cl7 0.104(5) 0.056(4) 0.098(5) 0.013(4) 0.001(4) 0.052(4)
C27 0.16(3) 0.16(3) 0.07(3) 0.000 0.000 0.081(14)

loop_
_atom_type_symbol
_atom_type_description
_atom_type_scat_dispersion_real
_atom_type_scat_dispersion_imag
_atom_type_scat_source
C C 0.0033 0.0016 'International Tables Vol C Tables 4.2.6.8 and 6.1.1.4'
H H 0.0000 0.0000 'International Tables Vol C Tables 4.2.6.8 and 6.1.1.4'
N N 0.0061 0.0033 'International Tables Vol C Tables 4.2.6.8 and 6.1.1.4'
Cl Cl 0.1484 0.1585 'International Tables Vol C Tables 4.2.6.8 and 6.1.1.4'
Co Co 0.3494 0.9721 'International Tables Vol C Tables 4.2.6.8 and 6.1.1.4'

loop_
_geom_angle_atom_site_label_1
_geom_angle_atom_site_label_2
_geom_angle_atom_site_label_3
_geom_angle
_geom_angle_site_symmetry_1
_geom_angle_site_symmetry_3
N3 Co1 Cl4 127.13(14) . .
N3 Co1 Cl3 109.19(14) . .
Cl4 Co1 Cl3 123.53(8) . .
N3 Co1 N1 75.96(18) . .
Cl4 Co1 N1 99.02(13) . .
Cl3 Co1 N1 97.79(13) . .
N3 Co1 N2 74.02(17) . .
Cl4 Co1 N2 95.40(12) . .
Cl3 Co1 N2 96.23(11) . .
N1 Co1 N2 149.63(16) . .
C6 N1 C7 121.0(5) . .
C6 N1 Co1 109.9(4) . .
C7 N1 Co1 129.0(4) . .
C16 N2 C17 120.3(5) . .
C16 N2 Co1 107.8(4) . .
C17 N2 Co1 131.8(4) . .
C5 N3 C1 119.2(5) . .
C5 N3 Co1 121.4(4) . .
C1 N3 Co1 119.2(4) . .
N3 C1 C2 122.3(5) . .
N3 C1 C6 113.8(5) . .
C2 C1 C6 124.0(5) . .
C1 C2 C3 118.0(6) . .
C1 C2 H2 121.0 . .
C3 C2 H2 121.0 . .
C4 C3 C2 120.1(6) . .
C4 C3 H3 119.9 . .
C2 C3 H3 119.9 . .
C3 C4 C5 118.8(6) . .
C3 C4 H4 120.6 . .
C5 C4 H4 120.6 . .
N3 C5 C4 121.5(5) . .
N3 C5 C16 114.8(5) . .
C4 C5 C16 123.7(5) . .
N1 C6 C1 120.9(5) . .
N1 C6 Cl1 124.6(5) . .
C1 C6 Cl1 114.5(4) . .
C12 C7 C8 122.0(5) . .
C12 C7 N1 120.5(5) . .
C8 C7 N1 117.5(5) . .
C9 C8 C7 117.1(6) . .
C9 C8 C13 120.2(6) . .
C7 C8 C13 122.6(5) . .
C10 C9 C8 122.1(6) . .
C10 C9 H9 119.0 . .
C8 C9 H9 119.0 . .
C11 C10 C9 116.9(5) . .
C11 C10 C14 122.5(6) . .
C9 C10 C14 120.6(6) . .
C10 C11 C12 125.0(6) . .
C10 C11 H11 117.5 . .
C12 C11 H11 117.5 . .
C7 C12 C11 116.8(6) . .
C7 C12 C15 121.9(6) . .
C11 C12 C15 121.3(6) . .
C8 C13 H13A 109.5 . .
C8 C13 H13B 109.5 . .
H13A C13 H13B 109.5 . .
C8 C13 H13C 109.5 . .
H13A C13 H13C 109.5 . .
H13B C13 H13C 109.5 . .
C10 C14 H14A 109.5 . .
C10 C14 H14B 109.5 . .
H14A C14 H14B 109.5 . .
C10 C14 H14C 109.5 . .
H14A C14 H14C 109.5 . .
H14B C14 H14C 109.5 . .
C12 C15 H15A 109.5 . .
C12 C15 H15B 109.5 . .
H15A C15 H15B 109.5 . .
C12 C15 H15C 109.5 . .
H15A C15 H15C 109.5 . .
H15B C15 H15C 109.5 . .
N2 C16 C5 121.6(5) . .
N2 C16 Cl2 122.7(4) . .
C5 C16 Cl2 115.7(4) . .
C22 C17 N2 120.0(5) . .
C22 C17 C18 121.0(5) . .
N2 C17 C18 119.0(5) . .
C19 C18 C17 118.1(6) . .
C19 C18 C23 122.2(6) . .
C17 C18 C23 119.6(6) . .
C20 C19 C18 122.6(6) . .
C20 C19 H19 118.7 . .
C18 C19 H19 118.7 . .
C19 C20 C21 118.7(6) . .
C19 C20 C24 119.7(7) . .
C21 C20 C24 121.6(7) . .
C20 C21 C22 122.6(6) . .
C20 C21 H21 118.7 . .
C22 C21 H21 118.7 . .
C21 C22 C17 116.9(6) . .
C21 C22 C25 121.4(6) . .
C17 C22 C25 121.7(5) . .
C18 C23 H23A 109.5 . .
C18 C23 H23B 109.5 . .
H23A C23 H23B 109.5 . .
C18 C23 H23C 109.5 . .
H23A C23 H23C 109.5 . .
H23B C23 H23C 109.5 . .
C20 C24 H24A 109.5 . .
C20 C24 H24B 109.5 . .
H24A C24 H24B 109.5 . .
C20 C24 H24C 109.5 . .
H24A C24 H24C 109.5 . .
H24B C24 H24C 109.5 . .
C22 C25 H25A 109.5 . .
C22 C25 H25B 109.5 . .
H25A C25 H25B 109.5 . .
C22 C25 H25C 109.5 . .
H25A C25 H25C 109.5 . .
H25B C25 H25C 109.5 . .
Cl6 C26 Cl5 110.6(6) . .
Cl6 C26 H26A 109.5 . .
Cl5 C26 H26A 109.5 . .
Cl6 C26 H26B 109.5 . .
Cl5 C26 H26B 109.5 . .
H26A C26 H26B 108.1 . .
Cl7 C27 Cl7 104.2(10) 3_665 .
Cl7 C27 Cl7 104.2(10) 3_665 2_655
Cl7 C27 Cl7 104.2(10) . 2_655

loop_
_geom_bond_atom_site_label_1
_geom_bond_atom_site_label_2
_geom_bond_distance
_geom_bond_site_symmetry_2
Co1 N3 2.031(5) .
Co1 Cl4 2.2290(17) .
Co1 Cl3 2.2463(17) .
Co1 N1 2.305(5) .
Co1 N2 2.408(4) .
Cl1 C6 1.729(6) .
Cl2 C16 1.741(6) .
N1 C6 1.253(8) .
N1 C7 1.450(7) .
N2 C16 1.273(7) .
N2 C17 1.413(7) .
N3 C5 1.348(7) .
N3 C1 1.354(7) .
C1 C2 1.396(8) .
C1 C6 1.482(8) .
C2 C3 1.393(9) .
C2 H2 0.9500 .
C3 C4 1.381(9) .
C3 H3 0.9500 .
C4 C5 1.404(8) .
C4 H4 0.9500 .
C5 C16 1.452(8) .
C7 C12 1.384(8) .
C7 C8 1.419(8) .
C8 C9 1.403(8) .
C8 C13 1.500(9) .
C9 C10 1.391(9) .
C9 H9 0.9500 .
C10 C11 1.371(10) .
C10 C14 1.485(9) .
C11 C12 1.378(9) .
C11 H11 0.9500 .
C12 C15 1.488(9) .
C13 H13A 0.9800 .
C13 H13B 0.9800 .
C13 H13C 0.9800 .
C14 H14A 0.9800 .
C14 H14B 0.9800 .
C14 H14C 0.9800 .
C15 H15A 0.9800 .
C15 H15B 0.9800 .
C15 H15C 0.9800 .
C17 C22 1.417(8) .
C17 C18 1.417(8) .
C18 C19 1.385(9) .
C18 C23 1.502(9) .
C19 C20 1.371(11) .
C19 H19 0.9500 .
C20 C21 1.385(10) .
C20 C24 1.538(9) .
C21 C22 1.404(9) .
C21 H21 0.9500 .
C22 C25 1.491(9) .
C23 H23A 0.9800 .
C23 H23B 0.9800 .
C23 H23C 0.9800 .
C24 H24A 0.9800 .
C24 H24B 0.9800 .
C24 H24C 0.9800 .
C25 H25A 0.9800 .
C25 H25B 0.9800 .
C25 H25C 0.9800 .
Cl5 C26 1.743(9) .
Cl6 C26 1.727(8) .
C26 H26A 0.9900 .
C26 H26B 0.9900 .
Cl7 C27 1.795(10) .
C27 Cl7 1.795(9) 3_665
C27 Cl7 1.796(9) 2_655
